data_7218932
loop_
_publ_author_name
'Wang, Xiaoshan'
'Liu, Lijuan'
'Wang, Xiaoyang'
'Bai, Lei'
'Chen, Chuangtian'

_publ_section_title
;
 Growth and optical properties of the novel nonlinear optical crystal
 NaSr3Be3B3O9F4
;
_journal_issue 4
_journal_name_full CrystEngComm
_journal_page_first 925
_journal_paper_doi 10.1039/C4CE02096K
_journal_volume 17
_journal_year 2015
_chemical_formula_sum 'B3 Be3 F4 Na O9 Sr3'
_chemical_formula_weight 565.31
_chemical_name_common NSBBF
_chemical_name_systematic
; 
 ? 
;
_space_group_IT_number 160
_symmetry_cell_setting hexagonal
_symmetry_space_group_name_Hall 'R 3 -2"'
_symmetry_space_group_name_H-M 'R 3 m :H'
_atom_sites_solution_primary direct
_atom_sites_solution_secondary difmap
_audit_block_doi 10.5517/cc13rm8r
_audit_creation_method SHELXL-97
_audit_update_record
;
2014-11-22 deposited with the CCDC.
2014-11-25 downloaded from the CCDC.
;
_cell_angle_alpha 90.00
_cell_angle_beta 90.00
_cell_angle_gamma 120.00
_cell_formula_units_Z 3
_cell_length_a 10.4466(13)
_cell_length_b 10.4466(13)
_cell_length_c 8.3093(17)
_cell_measurement_temperature 93(2)
_cell_volume 785.3(2)
_computing_cell_refinement 'CrystalClear (Rigaku Inc., 2008)'
_computing_data_collection 'CrystalClear (Rigaku Inc., 2008)'
_computing_data_reduction 'CrystalClear (Rigaku Inc., 2008)'
_computing_molecular_graphics 'SHELXL-97 (Sheldrick, 1997)'
_computing_publication_material Diamond
_computing_structure_refinement 'SHELXL-97 (Sheldrick, 1997)'
_computing_structure_solution 'SHELXS-97 (Sheldrick, 1990)'
_diffrn_ambient_temperature 93(2)
_diffrn_detector_area_resol_mean 28.5714
_diffrn_measured_fraction_theta_full 0.997
_diffrn_measured_fraction_theta_max 0.997
_diffrn_measurement_device_type 'Rigaku AFC10 diffractometer'
_diffrn_measurement_method dtprofit.ref
_diffrn_radiation_monochromator 'Graphite Monochromator'
_diffrn_radiation_source 'Rotating Anode'
_diffrn_radiation_type MoK\a
_diffrn_radiation_wavelength 0.71073
_diffrn_reflns_av_R_equivalents 0.0650
_diffrn_reflns_av_sigmaI/netI 0.0811
_diffrn_reflns_limit_h_max 10
_diffrn_reflns_limit_h_min -15
_diffrn_reflns_limit_k_max 15
_diffrn_reflns_limit_k_min -15
_diffrn_reflns_limit_l_max 12
_diffrn_reflns_limit_l_min -12
_diffrn_reflns_number 2821
_diffrn_reflns_theta_full 30.98
_diffrn_reflns_theta_max 30.98
_diffrn_reflns_theta_min 3.33
_exptl_absorpt_coefficient_mu 15.374
_exptl_absorpt_correction_T_max 0.24
_exptl_absorpt_correction_T_min 0.12
_exptl_absorpt_correction_type numerical
_exptl_absorpt_process_details 'face indexed'
_exptl_crystal_colour colorless
_exptl_crystal_density_diffrn 3.586
_exptl_crystal_density_method 'not measured'
_exptl_crystal_description block
_exptl_crystal_F_000 780
_exptl_crystal_size_max 0.22
_exptl_crystal_size_mid 0.14
_exptl_crystal_size_min 0.14
_refine_diff_density_max 0.867
_refine_diff_density_min -0.733
_refine_diff_density_rms 0.159
_refine_ls_abs_structure_details 'Flack H D (1983), Acta Cryst. A39, 876-881'
_refine_ls_abs_structure_Flack 0.009(17)
_refine_ls_extinction_method none
_refine_ls_goodness_of_fit_ref 0.640
_refine_ls_matrix_type full
_refine_ls_number_parameters 46
_refine_ls_number_reflns 639
_refine_ls_number_restraints 1
_refine_ls_restrained_S_all 0.640
_refine_ls_R_factor_all 0.0305
_refine_ls_R_factor_gt 0.0271
_refine_ls_shift/su_max 0.000
_refine_ls_shift/su_mean 0.000
_refine_ls_structure_factor_coef Fsqd
_refine_ls_weighting_details 'calc w=1/[\s^2^(Fo^2^)+(0.0500P)^2^+0.0000P] where P=(Fo^2^+2Fc^2^)/3'
_refine_ls_weighting_scheme calc
_refine_ls_wR_factor_gt 0.0632
_refine_ls_wR_factor_ref 0.0641
_reflns_number_gt 553
_reflns_number_total 639
_reflns_threshold_expression >2sigma(I)
_cod_data_source_file c4ce02096k1.cif
_cod_data_source_block finalta
_cod_depositor_comments 'Adding full bibliography for 7218932.cif.'
_cod_original_sg_symbol_H-M ' R 3m'
_cod_database_code 7218932

loop_
_symmetry_equiv_pos_as_xyz
'x, y, z'
'-y, x-y, z'
'-x+y, -x, z'
'-y, -x, z'
'x, x-y, z'
'-x+y, y, z'
'x+2/3, y+1/3, z+1/3'
'-y+2/3, x-y+1/3, z+1/3'
'-x+y+2/3, -x+1/3, z+1/3'
'-y+2/3, -x+1/3, z+1/3'
'x+2/3, x-y+1/3, z+1/3'
'-x+y+2/3, y+1/3, z+1/3'
'x+1/3, y+2/3, z+2/3'
'-y+1/3, x-y+2/3, z+2/3'
'-x+y+1/3, -x+2/3, z+2/3'
'-y+1/3, -x+2/3, z+2/3'
'x+1/3, x-y+2/3, z+2/3'
'-x+y+1/3, y+2/3, z+2/3'

loop_
_atom_site_label
_atom_site_type_symbol
_atom_site_fract_x
_atom_site_fract_y
_atom_site_fract_z
_atom_site_U_iso_or_equiv
_atom_site_adp_type
_atom_site_occupancy
_atom_site_symmetry_multiplicity
_atom_site_calc_flag
_atom_site_refinement_flags
Sr Sr 0.20209(3) 0.79791(3) 0.27979(8) 0.00752(13) Uani 1 2 d S
Na Na 0.0000 0.0000 0.2814(6) 0.0163(11) Uani 1 6 d S
Be Be 0.7515(4) 0.2485(4) 0.3127(9) 0.0025(13) Uani 1 2 d S
B B 0.5136(4) 0.4864(4) 0.4230(8) 0.0068(13) Uani 1 2 d S
F1 F 0.4278(2) 0.5722(2) 0.1195(5) 0.0106(8) Uani 1 2 d S
F2 F 0.0000 0.0000 0.0009(9) 0.0164(15) Uani 1 6 d S
O1 O 0.2396(3) 0.0041(3) 0.0669(4) 0.0090(6) Uani 1 1 d .
O2 O 0.7719(2) 0.2281(2) 0.1302(6) 0.0117(9) Uani 1 2 d S

loop_
_atom_site_aniso_label
_atom_site_aniso_U_11
_atom_site_aniso_U_22
_atom_site_aniso_U_33
_atom_site_aniso_U_23
_atom_site_aniso_U_13
_atom_site_aniso_U_12
Sr 0.0082(2) 0.0082(2) 0.0081(2) -0.00019(12) 0.00019(12) 0.0055(3)
Na 0.0190(16) 0.0190(16) 0.011(2) 0.000 0.000 0.0095(8)
Be 0.002(2) 0.002(2) 0.004(3) -0.0010(12) 0.0010(12) 0.001(3)
B 0.007(3) 0.007(3) 0.009(4) -0.0003(12) 0.0003(12) 0.006(3)
F1 0.0091(13) 0.0091(13) 0.0135(19) -0.0012(8) 0.0012(8) 0.0043(15)
F2 0.018(2) 0.018(2) 0.012(3) 0.000 0.000 0.0092(11)
O1 0.0093(15) 0.0048(14) 0.0130(16) -0.0016(12) -0.0034(12) 0.0036(12)
O2 0.0126(17) 0.0126(17) 0.017(2) 0.0005(9) -0.0005(9) 0.012(2)

loop_
_atom_type_symbol
_atom_type_description
_atom_type_scat_dispersion_real
_atom_type_scat_dispersion_imag
_atom_type_scat_source
Be Be 0.0005 0.0002 'International Tables Vol C Tables 4.2.6.8 and 6.1.1.4'
F F 0.0171 0.0103 'International Tables Vol C Tables 4.2.6.8 and 6.1.1.4'
Na Na 0.0362 0.0249 'International Tables Vol C Tables 4.2.6.8 and 6.1.1.4'
O O 0.0106 0.0060 'International Tables Vol C Tables 4.2.6.8 and 6.1.1.4'
Sr Sr -1.5307 3.2498 'International Tables Vol C Tables 4.2.6.8 and 6.1.1.4'
B B 0.0013 0.0007 'International Tables Vol C Tables 4.2.6.8 and 6.1.1.4'

loop_
_citation_id
_citation_doi
_citation_year
1 10.1002/anie.201103960 2011

loop_
_geom_angle_atom_site_label_1
_geom_angle_atom_site_label_2
_geom_angle_atom_site_label_3
_geom_angle
_geom_angle_site_symmetry_1
_geom_angle_site_symmetry_3
F1 Sr F1 143.52(8) 7_455 3_565
F1 Sr F1 143.52(8) 7_455 2_665
F1 Sr F1 72.41(17) 3_565 2_665
F1 Sr O2 95.12(11) 7_455 8
F1 Sr O2 110.30(11) 3_565 8
F1 Sr O2 67.32(12) 2_665 8
F1 Sr O2 95.12(11) 7_455 9_565
F1 Sr O2 67.32(12) 3_565 9_565
F1 Sr O2 110.30(11) 2_665 9_565
O2 Sr O2 76.64(19) 8 9_565
F1 Sr O1 86.17(10) 7_455 4_565
F1 Sr O1 73.28(10) 3_565 4_565
F1 Sr O1 106.10(11) 2_665 4_565
O2 Sr O1 170.09(12) 8 4_565
O2 Sr O1 113.07(12) 9_565 4_565
F1 Sr O1 86.17(10) 7_455 1_565
F1 Sr O1 106.10(11) 3_565 1_565
F1 Sr O1 73.28(10) 2_665 1_565
O2 Sr O1 113.07(12) 8 1_565
O2 Sr O1 170.09(12) 9_565 1_565
O1 Sr O1 57.15(13) 4_565 1_565
F1 Sr O1 68.75(6) 7_455 9_565
F1 Sr O1 147.66(10) 3_565 9_565
F1 Sr O1 76.01(11) 2_665 9_565
O2 Sr O1 49.10(11) 8 9_565
O2 Sr O1 119.07(11) 9_565 9_565
O1 Sr O1 123.16(10) 4_565 9_565
O1 Sr O1 70.55(3) 1_565 9_565
F1 Sr O1 68.75(6) 7_455 11_455
F1 Sr O1 76.01(11) 3_565 11_455
F1 Sr O1 147.66(10) 2_665 11_455
O2 Sr O1 119.07(11) 8 11_455
O2 Sr O1 49.10(11) 9_565 11_455
O1 Sr O1 70.55(3) 4_565 11_455
O1 Sr O1 123.16(11) 1_565 11_455
O1 Sr O1 133.81(12) 9_565 11_455
F1 Sr B 88.04(9) 7_455 2_665
F1 Sr B 125.89(11) 3_565 2_665
F1 Sr B 61.86(13) 2_665 2_665
O2 Sr B 26.09(14) 8 2_665
O2 Sr B 102.27(17) 9_565 2_665
O1 Sr B 144.55(14) 4_565 2_665
O1 Sr B 87.58(14) 1_565 2_665
O1 Sr B 25.49(10) 9_565 2_665
O1 Sr B 138.15(14) 11_455 2_665
F1 Sr B 88.04(9) 7_455 3_565
F1 Sr B 61.86(13) 3_565 3_565
F1 Sr B 125.89(11) 2_665 3_565
O2 Sr B 102.27(17) 8 3_565
O2 Sr B 26.09(14) 9_565 3_565
O1 Sr B 87.58(14) 4_565 3_565
O1 Sr B 144.55(14) 1_565 3_565
O1 Sr B 138.15(14) 9_565 3_565
O1 Sr B 25.49(10) 11_455 3_565
B Sr B 127.2(3) 2_665 3_565
F1 Sr Be 86.06(16) 7_455 13_454
F1 Sr Be 89.32(13) 3_565 13_454
F1 Sr Be 89.32(13) 2_665 13_454
O2 Sr Be 141.61(10) 8 13_454
O2 Sr Be 141.61(10) 9_565 13_454
O1 Sr Be 28.58(7) 4_565 13_454
O1 Sr Be 28.58(7) 1_565 13_454
O1 Sr Be 97.16(8) 9_565 13_454
O1 Sr Be 97.16(8) 11_455 13_454
B Sr Be 116.12(12) 2_665 13_454
B Sr Be 116.12(13) 3_565 13_454
F1 Na F1 83.4(2) 7_445 8
F1 Na F1 83.4(2) 7_445 9_455
F1 Na F1 83.4(2) 8 9_455
F1 Na F2 129.82(14) 7_445 .
F1 Na F2 129.82(14) 8 .
F1 Na F2 129.82(14) 9_455 .
F1 Na Be 138.31(10) 7_445 15_554
F1 Na Be 138.31(10) 8 15_554
F1 Na Be 98.39(18) 9_455 15_554
F2 Na Be 31.44(15) . 15_554
F1 Na Be 138.31(10) 7_445 14_544
F1 Na Be 98.39(18) 8 14_544
F1 Na Be 138.31(10) 9_455 14_544
F2 Na Be 31.44(15) . 14_544
Be Na Be 53.7(3) 15_554 14_544
F1 Na Be 98.39(18) 7_445 13_444
F1 Na Be 138.31(10) 8 13_444
F1 Na Be 138.31(10) 9_455 13_444
F2 Na Be 31.44(15) . 13_444
Be Na Be 53.7(3) 15_554 13_444
Be Na Be 53.7(3) 14_544 13_444
F1 Na Sr 42.62(8) 7_445 9_455
F1 Na Sr 42.62(8) 8 9_455
F1 Na Sr 90.92(18) 9_455 9_455
F2 Na Sr 139.25(5) . 9_455
Be Na Sr 170.69(18) 15_554 9_455
Be Na Sr 118.44(11) 14_544 9_455
Be Na Sr 118.44(11) 13_444 9_455
F1 Na Sr 42.62(8) 7_445 8
F1 Na Sr 90.92(18) 8 8
F1 Na Sr 42.62(8) 9_455 8
F2 Na Sr 139.25(5) . 8
Be Na Sr 118.44(11) 15_554 8
Be Na Sr 170.69(17) 14_544 8
Be Na Sr 118.44(11) 13_444 8
Sr Na Sr 68.84(8) 9_455 8
F1 Na Sr 90.92(18) 7_445 7_445
F1 Na Sr 42.62(8) 8 7_445
F1 Na Sr 42.62(8) 9_455 7_445
F2 Na Sr 139.25(5) . 7_445
Be Na Sr 118.44(11) 15_554 7_445
Be Na Sr 118.44(11) 14_544 7_445
Be Na Sr 170.69(17) 13_444 7_445
Sr Na Sr 68.84(8) 9_455 7_445
Sr Na Sr 68.84(8) 8 7_445
F1 Na Sr 112.73(9) 7_445 3_455
F1 Na Sr 112.73(9) 8 3_455
F1 Na Sr 40.03(10) 9_455 3_455
F2 Na Sr 89.79(8) . 3_455
Be Na Sr 58.35(15) 15_554 3_455
Be Na Sr 104.93(11) 14_544 3_455
Be Na Sr 104.93(11) 13_444 3_455
Sr Na Sr 130.96(12) 9_455 3_455
Sr Na Sr 71.12(4) 8 3_455
Sr Na Sr 71.12(4) 7_445 3_455
F1 Na Sr 112.73(9) 7_445 2_665
F1 Na Sr 40.03(10) 8 2_665
F1 Na Sr 112.73(9) 9_455 2_665
F2 Na Sr 89.79(8) . 2_665
Be Na Sr 104.93(11) 15_554 2_665
Be Na Sr 58.35(15) 14_544 2_665
Be Na Sr 104.93(11) 13_444 2_665
Sr Na Sr 71.12(4) 9_455 2_665
Sr Na Sr 130.96(12) 8 2_665
Sr Na Sr 71.12(4) 7_445 2_665
Sr Na Sr 119.999(1) 3_455 2_665
F2 Be O2 110.4(6) 7 .
F2 Be O1 108.7(4) 7 7
O2 Be O1 110.9(3) . 7
F2 Be O1 108.7(4) 7 10
O2 Be O1 110.9(3) . 10
O1 Be O1 107.1(5) 7 10
F2 Be Be 30.66(8) 7 2_655
O2 Be Be 101.9(3) . 2_655
O1 Be Be 85.6(3) 7 2_655
O1 Be Be 136.7(3) 10 2_655
F2 Be Be 30.66(8) 7 3_665
O2 Be Be 101.9(3) . 3_665
O1 Be Be 136.7(3) 7 3_665
O1 Be Be 85.6(3) 10 3_665
Be Be Be 60.000(1) 2_655 3_665
F2 Be Na 51.9(4) 7 7
O2 Be Na 162.3(4) . 7
O1 Be Na 78.7(3) 7 7
O1 Be Na 78.7(3) 10 7
Be Be Na 63.15(13) 2_655 7
Be Be Na 63.15(13) 3_665 7
F2 Be Sr 123.7(5) 7 7_545
O2 Be Sr 125.9(4) . 7_545
O1 Be Sr 53.5(3) 7 7_545
O1 Be Sr 53.5(3) 10 7_545
Be Be Sr 124.12(10) 2_655 7_545
Be Be Sr 124.12(10) 3_665 7_545
Na Be Sr 71.81(17) 7 7_545
F2 Be Sr 90.1(4) 7 14_654
O2 Be Sr 38.83(14) . 14_654
O1 Be Sr 149.6(4) 7 14_654
O1 Be Sr 88.1(2) 10 14_654
Be Be Sr 101.38(10) 2_655 14_654
Be Be Sr 68.89(10) 3_665 14_654
Na Be Sr 130.90(17) 7 14_654
Sr Be Sr 133.58(15) 7_545 14_654
F2 Be Sr 90.1(4) 7 15_554
O2 Be Sr 38.83(14) . 15_554
O1 Be Sr 88.1(2) 7 15_554
O1 Be Sr 149.6(4) 10 15_554
Be Be Sr 68.89(10) 2_655 15_554
Be Be Sr 101.38(10) 3_665 15_554
Na Be Sr 130.90(17) 7 15_554
Sr Be Sr 133.58(15) 7_545 15_554
Sr Be Sr 67.75(13) 14_654 15_554
O1 B O1 124.8(6) 12 8
O1 B O2 117.6(3) 12 7_455
O1 B O2 117.6(3) 8 7_455
O1 B Sr 70.2(2) 12 2_665
O1 B Sr 144.7(4) 8 2_665
O2 B Sr 56.8(2) 7_455 2_665
O1 B Sr 144.7(4) 12 3_565
O1 B Sr 70.2(2) 8 3_565
O2 B Sr 56.8(2) 7_455 3_565
Sr B Sr 81.41(15) 2_665 3_565
Na F1 Sr 103.74(19) 13_554 13_544
Na F1 Sr 100.41(11) 13_554 3_565
Sr F1 Sr 118.89(9) 13_544 3_565
Na F1 Sr 100.41(11) 13_554 2_665
Sr F1 Sr 118.89(9) 13_544 2_665
Sr F1 Sr 110.37(15) 3_565 2_665
Be F2 Be 118.68(16) 15_554 14_544
Be F2 Be 118.68(16) 15_554 13_444
Be F2 Be 118.68(16) 14_544 13_444
Be F2 Na 96.7(4) 15_554 .
Be F2 Na 96.7(4) 14_544 .
Be F2 Na 96.7(4) 13_444 .
B O1 Be 121.5(4) 15_554 13_444
B O1 Sr 128.1(3) 15_554 1_545
Be O1 Sr 97.9(3) 13_444 1_545
B O1 Sr 84.3(3) 15_554 14_654
Be O1 Sr 128.2(3) 13_444 14_654
Sr O1 Sr 97.37(9) 1_545 14_654
B O2 Be 117.7(5) 13_544 .
B O2 Sr 97.1(2) 13_544 14_654
Be O2 Sr 119.59(18) . 14_654
B O2 Sr 97.1(2) 13_544 15_554
Be O2 Sr 119.59(18) . 15_554
Sr O2 Sr 101.27(17) 14_654 15_554

loop_
_geom_bond_atom_site_label_1
_geom_bond_atom_site_label_2
_geom_bond_distance
_geom_bond_site_symmetry_2
Sr F1 2.422(4) 7_455
Sr F1 2.505(2) 3_565
Sr F1 2.505(2) 2_665
Sr O2 2.660(3) 8
Sr O2 2.660(3) 9_565
Sr O1 2.660(3) 4_565
Sr O1 2.660(3) 1_565
Sr O1 2.981(3) 9_565
Sr O1 2.981(3) 11_455
Sr B 3.153(5) 2_665
Sr B 3.153(5) 3_565
Sr Be 3.277(8) 13_454
Na F1 2.225(5) 7_445
Na F1 2.225(5) 8
Na F1 2.225(5) 9_455
Na F2 2.331(9) .
Na Be 2.941(8) 15_554
Na Be 2.941(8) 14_544
Na Be 2.941(8) 13_444
Na Sr 3.638(4) 9_455
Na Sr 3.638(4) 8
Na Sr 3.638(4) 7_445
Na Sr 3.6567(7) 3_455
Na Sr 3.6567(7) 2_665
Be F2 1.545(7) 7
Be O2 1.561(9) .
Be O1 1.582(5) 7
Be O1 1.582(5) 10
Be Be 2.657(12) 2_655
Be Be 2.657(12) 3_665
Be Na 2.941(8) 7
Be Sr 3.277(8) 7_545
Be Sr 3.689(6) 14_654
Be Sr 3.689(6) 15_554
B O1 1.364(4) 12
B O1 1.364(4) 8
B O2 1.398(8) 7_455
B Sr 3.153(5) 2_665
B Sr 3.153(5) 3_565
F1 Na 2.225(5) 13_554
F1 Sr 2.422(4) 13_544
F1 Sr 2.505(2) 3_565
F1 Sr 2.505(2) 2_665
F2 Be 1.545(7) 15_554
F2 Be 1.545(7) 14_544
F2 Be 1.545(7) 13_444
O1 B 1.364(4) 15_554
O1 Be 1.582(5) 13_444
O1 Sr 2.660(3) 1_545
O1 Sr 2.981(3) 14_654
O2 B 1.398(8) 13_544
O2 Sr 2.660(3) 14_654
O2 Sr 2.660(3) 15_554
